data_7128865
loop_
_publ_author_name
'Shan, Zhen'
'Wu, Miaomiao'
'Gu, Zhangjie'
'Nishiyama, Yusuke'
'Zhang, Gen'

_publ_section_title
;
 A non-planar 2D covalent organic framework derived from a Z-shaped
 building unit.
;
_journal_issue 73
_journal_name_full 'Chemical communications (Cambridge, England)'
_journal_page_first 9236
_journal_page_last 9239
_journal_paper_doi 10.1039/d1cc04103g
_journal_volume 57
_journal_year 2021
_chemical_formula_moiety '2(C H2 Cl2), C44 H32 O4'
_chemical_formula_sum 'C46 H36 Cl4 O4'
_chemical_formula_weight 794.61
_space_group_crystal_system monoclinic
_space_group_IT_number 14
_space_group_name_Hall '-P 2yn'
_space_group_name_H-M_alt 'P 1 21/n 1'
_symmetry_Int_Tables_number 14
_atom_sites_solution_primary iterative
_audit_creation_date 2021-06-09
_audit_creation_method
;
Olex2 1.2
(compiled 2018.05.29 svn.r3508 for OlexSys, GUI svn.r5506)
;
_audit_update_record
;
2021-06-09 deposited with the CCDC.	2021-08-12 downloaded from the CCDC.
;
_cell_angle_alpha 90
_cell_angle_beta 100.3454(12)
_cell_angle_gamma 90
_cell_formula_units_Z 2
_cell_length_a 8.3317(3)
_cell_length_b 14.2855(5)
_cell_length_c 15.6527(6)
_cell_measurement_reflns_used 4955
_cell_measurement_theta_max 26.047
_cell_measurement_theta_min 2.597
_cell_volume 1832.74(12)
_computing_cell_refinement 'SAINT v8.37A (Bruker, 2015)'
_computing_data_reduction 'SAINT v8.37A (Bruker, 2015)'
_computing_molecular_graphics 'Olex2 (Dolomanov et al., 2009)'
_computing_publication_material 'Olex2 (Dolomanov et al., 2009)'
_computing_structure_refinement 'olex2.refine (Bourhis et al., 2015)'
_computing_structure_solution 'olex2.solve (Bourhis et al., 2015)'
_diffrn_ambient_temperature 150.0
_diffrn_measured_fraction_theta_full 0.9984
_diffrn_measured_fraction_theta_max 0.9984
_diffrn_measurement_device_type 'Bruker APEX-II CCD'
_diffrn_measurement_method '\f and \w scans'
_diffrn_radiation_type 'Mo K\a'
_diffrn_radiation_wavelength 0.71073
_diffrn_reflns_av_R_equivalents 0.0500
_diffrn_reflns_av_unetI/netI 0.0286
_diffrn_reflns_limit_h_max 10
_diffrn_reflns_limit_h_min -10
_diffrn_reflns_limit_k_max 17
_diffrn_reflns_limit_k_min -17
_diffrn_reflns_limit_l_max 18
_diffrn_reflns_limit_l_min -19
_diffrn_reflns_number 23189
_diffrn_reflns_theta_full 26.3854
_diffrn_reflns_theta_max 26.39
_diffrn_reflns_theta_min 2.60
_diffrn_standards_number 0
_exptl_absorpt_coefficient_mu 0.370
_exptl_absorpt_correction_T_max 0.0276
_exptl_absorpt_correction_T_min 0.0115
_exptl_absorpt_correction_type multi-scan
_exptl_absorpt_process_details
'SADABS-2016/2 (Bruker,2016/2) was used for absorption correction. wR2(int) was 0.0652 before and 0.0574 after correction. The Ratio of minimum to maximum transmission is 0.4167. The \l/2 correction factor is Not present.'
_exptl_crystal_density_diffrn 1.4398
_exptl_crystal_F_000 825.5249
_refine_diff_density_max 2.0672
_refine_diff_density_min -0.8061
_refine_diff_density_rms 0.1178
_refine_ls_d_res_high 0.7996
_refine_ls_d_res_low 7.8429
_refine_ls_goodness_of_fit_ref 1.0648
_refine_ls_hydrogen_treatment constr
_refine_ls_matrix_type full
_refine_ls_number_constraints 33
_refine_ls_number_parameters 244
_refine_ls_number_reflns 3754
_refine_ls_number_restraints 0
_refine_ls_restrained_S_all 1.0648
_refine_ls_R_factor_all 0.0965
_refine_ls_R_factor_gt 0.0786
_refine_ls_shift/su_max 0.0000
_refine_ls_shift/su_mean 0.0000
_refine_ls_structure_factor_coef Fsqd
_refine_ls_weighting_details 'w=1/[\s^2^(Fo^2^)+(0.1526P)^2^+3.6522P] where P=(Fo^2^+2Fc^2^)/3'
_refine_ls_weighting_scheme calc
_refine_ls_wR_factor_gt 0.2382
_refine_ls_wR_factor_ref 0.2642
_reflns_Friedel_coverage 0.0
_reflns_limit_h_max 8
_reflns_limit_h_min -10
_reflns_limit_k_max 17
_reflns_limit_k_min 0
_reflns_limit_l_max 19
_reflns_limit_l_min -7
_reflns_number_gt 2897
_reflns_number_total 3754
_reflns_threshold_expression I>=2u(I)
_cod_data_source_file d1cc04103g2.cif
_cod_data_source_block mo_1225_6_0m
_cod_depositor_comments 'Adding full bibliography for 7128865.cif.'
_cod_original_sg_symbol_Hall '-P 2ybc (x-z,y,z)'
_cod_database_code 7128865
_olex2_refinement_description
;
1. Fixed Uiso
 At 1.2 times of:
  All C(H) groups, All C(H,H) groups
2.a Secondary CH2 refined with riding coordinates:
 C19(H19a,H19b), C21(H21a,H21b), C27(H27a,H27b)
2.b Aromatic/amide H refined with riding coordinates:
 C22(H22), C15(H15), C6(H6), C7(H7), C23(H23), C9(H9), C20(H20), C8(H8),
 C12(H12), C16(H16), C25(H25), C26(H26)
;
_olex2_submission_special_instructions 'No special instructions were received'

loop_
_space_group_symop_id
_space_group_symop_operation_xyz
1 x,y,z
2 -x+1/2,y+1/2,-z+1/2
3 -x,-y,-z
4 x-1/2,-y-1/2,z-1/2

loop_
_atom_site_label
_atom_site_type_symbol
_atom_site_fract_x
_atom_site_fract_y
_atom_site_fract_z
_atom_site_U_iso_or_equiv
_atom_site_adp_type
_atom_site_occupancy
_atom_site_refinement_flags_posn
Cl1 Cl 0.41362(16) 0.29127(10) 0.73275(9) 0.0577(4) Uani 1.000000 .
Cl2 Cl 0.74904(17) 0.22539(9) 0.76690(9) 0.0580(4) Uani 1.000000 .
O3 O 0.4630(4) 0.6256(2) 1.0045(2) 0.0495(8) Uani 1.000000 .
O4 O 0.5501(4) 0.9730(2) 0.6170(2) 0.0483(8) Uani 1.000000 .
C5 C 0.1301(4) 0.4174(3) 0.5853(2) 0.0308(8) Uani 1.000000 .
C6 C 0.4722(5) 0.5346(3) 0.7109(3) 0.0324(8) Uani 1.000000 .
C7 C 0.5453(5) 0.5570(3) 0.7947(3) 0.0351(9) Uani 1.000000 .
C8 C 0.2846(5) 0.7153(3) 0.5890(2) 0.0316(8) Uani 1.000000 .
C9 C 0.5417(5) 0.7524(3) 0.5044(3) 0.0363(9) Uani 1.000000 .
C10 C 0.3011(5) 0.5289(3) 0.6888(2) 0.0305(8) Uani 1.000000 .
C11 C 0.2266(4) 0.4996(3) 0.5988(2) 0.0285(7) Uani 1.000000 .
C12 C 0.1040(4) 0.3785(3) 0.5024(3) 0.0321(8) Uani 1.000000 .
C13 C 0.4529(5) 0.5761(3) 0.8579(2) 0.0347(8) Uani 1.000000 .
C14 C 0.3373(4) 0.6450(3) 0.5381(2) 0.0302(8) Uani 1.000000 .
C15 C 0.2089(5) 0.5472(3) 0.7530(2) 0.0340(8) Uani 1.000000 .
C16 C 0.1344(4) 0.4289(3) 0.4319(2) 0.0324(8) Uani 1.000000 .
C17 C 0.1908(4) 0.5206(3) 0.4412(2) 0.0308(8) Uani 1.000000 .
C18 C 0.2556(4) 0.5525(3) 0.5260(2) 0.0291(8) Uani 1.000000 .
C19 C 0.1478(5) 0.5839(3) 0.3631(2) 0.0347(8) Uani 1.000000 .
C20 C 0.3584(5) 0.8023(3) 0.5985(2) 0.0325(8) Uani 1.000000 .
C21 C 0.0332(5) 0.3752(3) 0.6491(3) 0.0346(8) Uani 1.000000 .
C22 C 0.2830(5) 0.5713(3) 0.8366(3) 0.0357(9) Uani 1.000000 .
C23 C 0.4678(5) 0.6656(3) 0.4957(3) 0.0335(8) Uani 1.000000 .
C24 C 0.4893(5) 0.8212(3) 0.5562(3) 0.0333(8) Uani 1.000000 .
C25 C 0.5763(5) 0.9119(3) 0.5685(3) 0.0402(9) Uani 1.000000 .
C26 C 0.5330(6) 0.6026(3) 0.9463(3) 0.0413(10) Uani 1.000000 .
C27 C 0.6066(7) 0.3053(4) 0.7967(4) 0.0562(13) Uani 1.000000 .
H22 H 0.2184(5) 0.5845(3) 0.8794(3) 0.0428(10) Uiso 1.000000 R
H15 H 0.0933(5) 0.5431(3) 0.7392(2) 0.0408(10) Uiso 1.000000 R
H6 H 0.5374(5) 0.5231(3) 0.6681(3) 0.0389(10) Uiso 1.000000 R
H7 H 0.6609(5) 0.5594(3) 0.8093(3) 0.0421(10) Uiso 1.000000 R
H23 H 0.5058(5) 0.6193(3) 0.4606(3) 0.0401(10) Uiso 1.000000 R
H9 H 0.6292(5) 0.7654(3) 0.4748(3) 0.0435(10) Uiso 1.000000 R
H20 H 0.3207(5) 0.8488(3) 0.6335(2) 0.0390(10) Uiso 1.000000 R
H8 H 0.1957(5) 0.7029(3) 0.6178(2) 0.0379(10) Uiso 1.000000 R
H12 H 0.0645(4) 0.3161(3) 0.4943(3) 0.0385(10) Uiso 1.000000 R
H16 H 0.1166(4) 0.4005(3) 0.3761(2) 0.0389(10) Uiso 1.000000 R
H19a H 0.2260(5) 0.6368(3) 0.3690(2) 0.0416(10) Uiso 1.000000 R
H19b H 0.1600(5) 0.5485(3) 0.3103(2) 0.0416(10) Uiso 1.000000 R
H21a H 0.0279(5) 0.3064(3) 0.6410(3) 0.0415(10) Uiso 1.000000 R
H21b H 0.0903(5) 0.3880(3) 0.7090(3) 0.0415(10) Uiso 1.000000 R
H25 H 0.6595(5) 0.9227(3) 0.5354(3) 0.0482(11) Uiso 1.000000 R
H26 H 0.6488(6) 0.6015(3) 0.9587(3) 0.0495(11) Uiso 1.000000 R
H27a H 0.6452(7) 0.3701(4) 0.7902(4) 0.0675(15) Uiso 1.000000 R
H27b H 0.5992(7) 0.2957(4) 0.8585(4) 0.0675(15) Uiso 1.000000 R

loop_
_atom_site_aniso_label
_atom_site_aniso_U_11
_atom_site_aniso_U_22
_atom_site_aniso_U_33
_atom_site_aniso_U_12
_atom_site_aniso_U_13
_atom_site_aniso_U_23
Cl1 0.0528(7) 0.0607(8) 0.0595(8) 0.0002(6) 0.0095(6) 0.0048(6)
Cl2 0.0606(8) 0.0542(8) 0.0625(8) 0.0096(6) 0.0199(6) 0.0112(6)
O3 0.056(2) 0.058(2) 0.0333(16) -0.0056(16) 0.0055(14) -0.0076(14)
O4 0.0477(18) 0.0387(17) 0.060(2) -0.0044(13) 0.0127(15) -0.0096(15)
C5 0.0279(17) 0.0306(18) 0.0332(19) 0.0027(14) 0.0037(14) 0.0030(15)
C6 0.0312(19) 0.0319(19) 0.0342(19) -0.0010(15) 0.0058(15) -0.0012(15)
C7 0.0299(18) 0.034(2) 0.040(2) 0.0003(15) 0.0020(16) 0.0014(16)
C8 0.0279(18) 0.037(2) 0.0311(18) 0.0006(15) 0.0077(14) 0.0003(15)
C9 0.0325(19) 0.039(2) 0.039(2) -0.0024(16) 0.0117(16) 0.0017(17)
C10 0.0349(19) 0.0278(17) 0.0287(18) 0.0004(14) 0.0053(15) 0.0027(14)
C11 0.0264(17) 0.0301(17) 0.0292(17) 0.0040(14) 0.0052(13) -0.0009(14)
C12 0.0271(18) 0.0307(19) 0.038(2) 0.0018(14) 0.0048(15) -0.0003(15)
C13 0.040(2) 0.0313(19) 0.0311(19) -0.0025(16) 0.0013(16) 0.0007(15)
C14 0.0272(17) 0.0351(19) 0.0278(17) 0.0029(14) 0.0035(14) 0.0039(14)
C15 0.0313(19) 0.039(2) 0.0320(19) -0.0019(16) 0.0071(15) 0.0007(16)
C16 0.0265(17) 0.040(2) 0.0305(18) 0.0018(15) 0.0040(14) -0.0045(15)
C17 0.0264(17) 0.036(2) 0.0317(18) 0.0022(14) 0.0087(14) 0.0001(15)
C18 0.0251(16) 0.0331(19) 0.0296(17) 0.0037(14) 0.0063(14) -0.0006(14)
C19 0.0327(19) 0.044(2) 0.0275(18) -0.0035(16) 0.0067(15) 0.0033(16)
C20 0.0304(18) 0.038(2) 0.0293(18) 0.0020(15) 0.0051(14) -0.0007(15)
C21 0.035(2) 0.0339(19) 0.0335(19) -0.0021(15) 0.0034(15) 0.0048(15)
C22 0.038(2) 0.041(2) 0.0283(18) 0.0005(16) 0.0072(15) -0.0004(16)
C23 0.0316(19) 0.034(2) 0.0360(19) 0.0023(15) 0.0107(15) -0.0014(16)
C24 0.0330(19) 0.0301(19) 0.0367(19) 0.0006(15) 0.0059(15) 0.0004(15)
C25 0.036(2) 0.036(2) 0.048(2) -0.0017(17) 0.0069(18) 0.0026(18)
C26 0.044(2) 0.041(2) 0.036(2) -0.0054(18) -0.0009(18) -0.0006(17)
C27 0.069(3) 0.044(3) 0.052(3) -0.006(2) 0.002(2) 0.001(2)

loop_
_atom_type_symbol
_atom_type_scat_dispersion_real
_atom_type_scat_dispersion_imag
_atom_type_scat_Cromer_Mann_a1
_atom_type_scat_Cromer_Mann_a2
_atom_type_scat_Cromer_Mann_a3
_atom_type_scat_Cromer_Mann_a4
_atom_type_scat_Cromer_Mann_b1
_atom_type_scat_Cromer_Mann_b2
_atom_type_scat_Cromer_Mann_b3
_atom_type_scat_Cromer_Mann_b4
_atom_type_scat_Cromer_Mann_c
_atom_type_scat_source
_atom_type_scat_dispersion_source
H 0.00000 0.00000 0.49300 0.32291 0.14019 0.04081 10.51090 26.12570 3.14236 57.79970 0.0030380000826 'International Tables Volume C Table 6.1.1.4 (pp. 500-502)' 'Henke, Gullikson and Davis, At. Data and Nucl. Data Tables, 1993, 54, 2'
C 0.00347 0.00161 2.31000 1.02000 1.58860 0.86500 20.84390 10.20750 0.56870 51.65120 0.215599998832 'International Tables Volume C Table 6.1.1.4 (pp. 500-502)' 'Henke, Gullikson and Davis, At. Data and Nucl. Data Tables, 1993, 54, 2'
O 0.01158 0.00611 3.04850 2.28680 1.54630 0.86700 13.27710 5.70110 0.32390 32.90890 0.250800013542 'International Tables Volume C Table 6.1.1.4 (pp. 500-502)' 'Henke, Gullikson and Davis, At. Data and Nucl. Data Tables, 1993, 54, 2'
Cl 0.14873 0.16029 11.46040 7.19640 6.25560 1.64550 0.01040 1.16620 18.51940 47.77840 -9.55739974976 'International Tables Volume C Table 6.1.1.4 (pp. 500-502)' 'Henke, Gullikson and Davis, At. Data and Nucl. Data Tables, 1993, 54, 2'

loop_
_geom_angle_atom_site_label_1
_geom_angle_atom_site_label_2
_geom_angle_atom_site_label_3
_geom_angle
_geom_angle_site_symmetry_1
_geom_angle_site_symmetry_3
_geom_angle_publ_flag
C12 C5 C11 117.3(3) . . ?
C21 C5 C11 125.9(3) . . ?
C21 C5 C12 116.2(3) . . ?
C10 C6 C7 120.1(4) . . ?
C13 C7 C6 121.1(4) . . ?
C20 C8 C14 121.8(3) . . ?
C24 C9 C23 120.7(4) . . ?
C11 C10 C6 118.6(3) . . ?
C15 C10 C6 118.5(3) . . ?
C15 C10 C11 122.9(3) . . ?
C10 C11 C5 120.1(3) . . ?
C18 C11 C5 119.6(3) . . ?
C18 C11 C10 120.3(3) . . ?
C16 C12 C5 121.1(4) . . ?
C22 C13 C7 119.3(4) . . ?
C26 C13 C7 120.3(4) . . ?
C26 C13 C22 120.4(4) . . ?
C18 C14 C8 121.8(3) . . ?
C23 C14 C8 117.9(4) . . ?
C23 C14 C18 120.3(3) . . ?
C22 C15 C10 121.1(4) . . ?
C17 C16 C12 121.1(4) . . ?
C18 C17 C16 117.8(3) . . ?
C19 C17 C16 117.0(3) . . ?
C19 C17 C18 124.1(3) . . ?
C14 C18 C11 120.8(3) . . ?
C17 C18 C11 119.2(3) . . ?
C17 C18 C14 119.7(3) . . ?
C21 C19 C17 113.4(3) 3_566 . ?
C24 C20 C8 119.5(4) . . ?
C19 C21 C5 112.3(3) 3_566 . ?
C15 C22 C13 119.9(4) . . ?
C14 C23 C9 120.8(4) . . ?
C20 C24 C9 119.4(4) . . ?
C25 C24 C9 119.7(4) . . ?
C25 C24 C20 120.8(4) . . ?
C24 C25 O4 125.3(4) . . ?
C13 C26 O3 125.3(4) . . ?
Cl2 C27 Cl1 111.5(3) . . ?

loop_
_geom_bond_atom_site_label_1
_geom_bond_atom_site_label_2
_geom_bond_distance
_geom_bond_site_symmetry_2
_geom_bond_publ_flag
Cl1 C27 1.746(6) . ?
Cl2 C27 1.769(6) . ?
O3 C26 1.211(6) . ?
O4 C25 1.201(5) . ?
C5 C11 1.417(5) . ?
C5 C12 1.392(5) . ?
C5 C21 1.517(5) . ?
C6 C7 1.382(6) . ?
C6 C10 1.407(5) . ?
C7 C13 1.385(6) . ?
C8 C14 1.401(5) . ?
C8 C20 1.382(6) . ?
C9 C23 1.381(6) . ?
C9 C24 1.393(6) . ?
C10 C11 1.494(5) . ?
C10 C15 1.395(5) . ?
C11 C18 1.423(5) . ?
C12 C16 1.379(5) . ?
C13 C22 1.396(6) . ?
C13 C26 1.474(5) . ?
C14 C18 1.483(5) . ?
C14 C23 1.402(5) . ?
C15 C22 1.386(5) . ?
C16 C17 1.390(6) . ?
C17 C18 1.416(5) . ?
C17 C19 1.511(5) . ?
C19 C21 1.596(6) 3_566 ?
C20 C24 1.400(5) . ?
C24 C25 1.480(6) . ?
